data_2107283
loop_
_publ_author_name
'Akselrud, L.'
'Cardoso Gil, R.'
'Wagner-Reetz, M.'
'Grin, Yu.'

_publ_section_title
;
 Disorder in the composite crystal structure of the manganese `disilicide'
 MnSi~1.73~ from powder X-ray diffraction data
;
_journal_coeditor_code KC5025
_journal_issue 6
_journal_name_full 'Acta Crystallographica Section B'
_journal_page_first 707
_journal_page_last 712
_journal_paper_doi 10.1107/S2052520615019757
_journal_volume 71
_journal_year 2015
_chemical_formula_sum 'Mn2 Si3.5'
_space_group_IT_number 141
_space_group_ssg_name 'I 41/a m d(00p)00ss'
_symmetry_cell_setting tetragonal
_symmetry_space_group_name_Hall '-I 4bd 2'
_symmetry_space_group_name_H-M 'I 41/a m d :2'
_cell_angle_alpha 90
_cell_angle_beta 90
_cell_angle_gamma 90
_cell_formula_units_Z 2
_cell_length_a 5.5235(3)
_cell_length_b 5.5235(3)
_cell_length_c 4.3634(3)
_cell_measurement_temperature 295.0
_cell_modulation_dimension 1
_cell_subsystems_number 2
_cell_volume 133.123(14)
_computing_cell_refinement WinCSD
_computing_data_reduction WinCSD
_computing_publication_material 'WinCSD (Akselrud et al, 1993)'
_computing_structure_refinement WinCSD
_computing_structure_solution WinCSD
_diffrn_ambient_temperature 295
_diffrn_detector 'imaging plate'
_diffrn_measurement_device_type 'Huber Guinier G670'
_diffrn_radiation_probe x-ray
_diffrn_radiation_type 'Cu K\a~1~'
_diffrn_radiation_wavelength 1.54061
_diffrn_reflns_limit_h_max 5
_diffrn_reflns_limit_h_min 0
_diffrn_reflns_limit_k_max 3
_diffrn_reflns_limit_k_min 0
_diffrn_reflns_limit_l_max 5
_diffrn_reflns_limit_l_min 0
_diffrn_reflns_theta_max 50.4
_diffrn_source 'sealed X-ray tube'
_diffrn_source_current 30
_diffrn_source_target Cu
_diffrn_source_type 'GE ID-3003'
_diffrn_source_voltage 40
_exptl_absorpt_coefficient_mu 89.62
_exptl_crystal_colour 'Grey metallic'
_exptl_crystal_density_diffrn 5.2130
_exptl_crystal_F_000 198.7
_pd_meas_2theta_range_inc 0.005
_pd_meas_2theta_range_max 100.3
_pd_meas_2theta_range_min 15.0
_pd_meas_scan_method step
_pd_proc_ls_profile_function pseudo-Voit
_pd_proc_ls_prof_R_factor 0.1123
_pd_proc_ls_prof_wR_factor 0.0870
_pd_spec_mounting 'packed powder pellet'
_pd_spec_size_axial 25
_pd_spec_size_equat 25
_pd_spec_size_thick 1
_refine_ls_goodness_of_fit_all 1.02
_refine_ls_matrix_type fullcycle
_refine_ls_number_parameters 0
_refine_ls_number_reflns 52
_refine_ls_shift/su_max 0.032
_refine_ls_weighting_details 1/sqrt[Y~i~]
_refine_ls_weighting_scheme calc
_cod_data_source_file kc5025sup1.cif
_cod_data_source_block I
_cod_depositor_comments
;
The following automatic conversions were performed:

'_refine_ls_weighting_scheme' value 'Calc' changed to 'calc'
according to
/usr/data/users/saulius/crontab/automatic-downloads/rss-feeds/IUCr/lib/dictionaries/cif_core.dic
dictionary named 'cif_core.dic' version 2.4.2 from 2011-04-26.

Automatic conversion script
Id: cif_fix_values 4268 2015-11-12 08:31:59Z antanas 
;
_cod_original_cell_volume 133.13(2)
_cod_database_code 2107283

loop_
_space_group_symop_id
_space_group_symop_operation_xyz
1 x,y,z
2 -x,y,z
3 y+0.75,-x+0.75,z+0.25
4 -y+0.25,-x+0.75,z+0.25
5 -x+0.5,-y,z+0.5
6 x+0.5,-y,z+0.5
7 -y+0.75,x+0.25,z+0.75
8 y+0.25,x+0.25,z+0.75
9 x+0.5,y+0.5,z+0.5
10 -x+0.5,y+0.5,z+0.5
11 y+0.25,-x+0.25,z+0.75
12 -y+0.75,-x+0.25,z+0.75
13 -x,-y+0.5,z
14 x,-y+0.5,z
15 -y+0.25,x+0.75,z+0.25
16 y+0.75,x+0.75,z+0.25
17 -x,-y,-z
18 x,-y,-z
19 -y+0.75,x+0.75,-z+0.25
20 y+0.25,x+0.75,-z+0.25
21 x+0.5,y,-z+0.5
22 -x+0.5,y,-z+0.5
23 y+0.75,-x+0.25,-z+0.75
24 -y+0.25,-x+0.25,-z+0.75
25 -x+0.5,-y+0.5,-z+0.5
26 x+0.5,-y+0.5,-z+0.5
27 -y+0.25,x+0.25,-z+0.75
28 y+0.75,x+0.25,-z+0.75
29 x,y+0.5,-z
30 -x,y+0.5,-z
31 y+0.25,-x+0.75,-z+0.25
32 -y+0.75,-x+0.75,-z+0.25

loop_
_space_group_symop_ssg_id
_space_group_symop_ssg_operation_algebraic
1 +x1,+x2,+x3,+x4
2 -x1,+x2,+x3,1/2+x4
3 3/4+x2,3/4-x1,1/4+x3,+x4
4 1/2+x1,-x2,1/2+x3,1/2+x4
5 1/4-x2,3/4-x1,1/4+x3,1/2+x4
6 1/2-x1,-x2,1/2+x3,+x4
7 1/4+x2,1/4+x1,3/4+x3,1/2+x4
8 3/4-x2,1/4+x1,3/4+x3,+x4
9 -x1,-x2,-x3,-x4
10 +x1,-x2,-x3,-1/2-x4
11 -3/4-x2,-3/4+x1,-1/4-x3,-x4
12 -1/2-x1,+x2,-1/2-x3,-1/2-x4
13 -1/4+x2,-3/4+x1,-1/4-x3,-1/2-x4
14 -1/2+x1,+x2,-1/2-x3,-x4
15 -1/4-x2,-1/4-x1,-3/4-x3,-1/2-x4
16 -3/4+x2,-1/4-x1,-3/4-x3,-x4
17 1/2+x1,1/2+x2,1/2+x3,+x4
18 1/2-x1,1/2+x2,1/2+x3,1/2+x4
19 1/4+x2,1/4-x1,3/4+x3,+x4
20 +x1,1/2-x2,+x3,1/2+x4
21 3/4-x2,1/4-x1,3/4+x3,1/2+x4
22 -x1,1/2-x2,+x3,+x4
23 3/4+x2,3/4+x1,1/4+x3,1/2+x4
24 1/4-x2,3/4+x1,1/4+x3,+x4
25 -1/2-x1,-1/2-x2,-1/2-x3,-x4
26 -1/2+x1,-1/2-x2,-1/2-x3,-1/2-x4
27 -1/4-x2,-1/4+x1,-3/4-x3,-x4
28 -x1,-1/2+x2,-x3,-1/2-x4
29 -3/4+x2,-1/4+x1,-3/4-x3,-1/2-x4
30 +x1,-1/2+x2,-x3,-x4
31 -3/4-x2,-3/4-x1,-1/4-x3,-1/2-x4
32 -1/4+x2,-3/4-x1,-1/4-x3,-x4

loop_
_atom_site_label
_atom_site_type_symbol
_atom_site_fract_x
_atom_site_fract_y
_atom_site_fract_z
_atom_site_thermal_displace_type
_atom_site_B_iso_or_equiv
_atom_site_symmetry_multiplicity
_atom_site_occupancy
_atom_site_subsystem_code
Mn Mn 0 0.25 0.375 Biso 0.70(6) 4 0.850(4) 1
Si1 Si 0.181(2) 0.379(2) 0.825(3) Biso 0.8(2) 32 0.106(3) 1
Mn1 Mn 0.181(2) 0.379(2) 0.825(3) Biso 0.8(2) 32 0.019(3) 1
Si2 Si 0.25 0 0.75 Biso 0.9(6) 4 0.52(5) 2

loop_
_atom_site_displace_Fourier_atom_site_label
_atom_site_displace_Fourier_axis
_atom_site_displace_Fourier_wave_vector_seq_id
_atom_site_displace_Fourier_param_cos
_atom_site_displace_Fourier_param_sin
Si1 x 1 -0.031(3) -0.009(4)
Si1 y 1 0.001(4) 0.000(4)
Si1 z 1 0.026(5) -0.010(8)
Si2 x 2 -0.091(2) 0.0
Si2 y 2 0.0 -0.091(2)

loop_
_atom_site_Fourier_wave_vector_seq_id
_atom_site_Fourier_wave_vector_x
_atom_site_Fourier_wave_vector_y
_atom_site_Fourier_wave_vector_z
1 0.00000 0.00000 1.73750
2 0.00000 0.00000 0.57554

loop_
_atom_type_symbol
_atom_type_description
_atom_type_number_in_cell
_atom_type_scat_dispersion_real
_atom_type_scat_dispersion_imag
_atom_type_scat_source
Mn Mn 4.00 -.587 2.769 International_Tables_Vol_IV_Table_2.3.1
Si Si 7.06 .255 .330 International_Tables_Vol_IV_Table_2.3.1

loop_
_cell_subsystem_matrix_W_1_1
_cell_subsystem_matrix_W_1_2
_cell_subsystem_matrix_W_1_3
_cell_subsystem_matrix_W_1_4
_cell_subsystem_matrix_W_2_1
_cell_subsystem_matrix_W_2_2
_cell_subsystem_matrix_W_2_3
_cell_subsystem_matrix_W_2_4
_cell_subsystem_matrix_W_3_1
_cell_subsystem_matrix_W_3_2
_cell_subsystem_matrix_W_3_3
_cell_subsystem_matrix_W_3_4
_cell_subsystem_matrix_W_4_1
_cell_subsystem_matrix_W_4_2
_cell_subsystem_matrix_W_4_3
_cell_subsystem_matrix_W_4_4
1 0 0 0 0 1 0 0 0 0 1 0 0 0 0 1
1 0 0 0 0 1 0 0 0 0 0 1 0 0 1 0

loop_
_cell_wave_vector_seq_id
_cell_wave_vector_x
_cell_wave_vector_y
_cell_wave_vector_z
1 0.0 0.0 1.7374
2 0.0 0.0 0.5756

loop_
_diffrn_reflns_class_code
_diffrn_reflns_class_description
Main 'Main reflections'
Sat1 '1st-order satellites'
